data_4119548
loop_
_publ_author_name
'Daniel L. M. Suess'
'Jonas C. Peters'

_publ_contact_author_address
;Caltech Division of Chemistry and Chemical Engineering
1200 E. California Blvd.
Pasadena, CA 91125
;
_publ_contact_author_email jpeters@caltech.edu
_publ_contact_author_name 'Jonas C. Peters'
_publ_contact_author_phone 626-395-3113
_publ_section_title
;
 H-H and Si-H Bond Addition to Fe\\tbNNR2 Intermediates Derived from N2
;
_journal_name_full 'Journal of the American Chemical Society'
_journal_page_first 4938
_journal_page_last 4941
_journal_paper_doi 10.1021/ja400836u
_journal_volume 135
_journal_year 2013
_chemical_formula_sum 'C42 H33 B Br Fe P2'
_chemical_formula_weight 746.20
_chemical_name_systematic
;
 ?
;
_space_group_IT_number 2
_symmetry_cell_setting triclinic
_symmetry_space_group_name_Hall '-P 1'
_symmetry_space_group_name_H-M 'P -1'
_atom_sites_solution_hydrogens geom
_atom_sites_solution_primary direct
_atom_sites_solution_secondary difmap
_audit_creation_method SHELXL-97
_cell_angle_alpha 87.525(3)
_cell_angle_beta 88.376(4)
_cell_angle_gamma 68.912(2)
_cell_formula_units_Z 2
_cell_length_a 9.6143(6)
_cell_length_b 9.7710(5)
_cell_length_c 19.9222(14)
_cell_measurement_reflns_used 9908
_cell_measurement_temperature 100(2)
_cell_measurement_theta_max 25.02
_cell_measurement_theta_min 2.27
_cell_volume 1744.39(19)
_computing_cell_refinement 'Bruker SAINT'
_computing_data_collection 'Bruker APEX2'
_computing_data_reduction 'Bruker SAINT'
_computing_molecular_graphics 'Bruker SHELXTL'
_computing_publication_material 'Bruker SHELXTL'
_computing_structure_refinement 'SHELXL-97 (Sheldrick, 2008)'
_computing_structure_solution 'SHELXS-97 (Sheldrick, 2008)'
_diffrn_ambient_temperature 100(2)
_diffrn_detector_area_resol_mean 8.33
_diffrn_measured_fraction_theta_full 0.999
_diffrn_measured_fraction_theta_max 0.998
_diffrn_measurement_device_type 'Bruker APEX-II CCD'
_diffrn_measurement_method '\f and \w scans'
_diffrn_radiation_monochromator graphite
_diffrn_radiation_source 'fine-focus sealed tube'
_diffrn_radiation_type MoK\a
_diffrn_radiation_wavelength 0.71073
_diffrn_reflns_av_R_equivalents 0.0822
_diffrn_reflns_av_sigmaI/netI 0.0710
_diffrn_reflns_limit_h_max 12
_diffrn_reflns_limit_h_min -12
_diffrn_reflns_limit_k_max 12
_diffrn_reflns_limit_k_min -12
_diffrn_reflns_limit_l_max 25
_diffrn_reflns_limit_l_min -25
_diffrn_reflns_number 66744
_diffrn_reflns_theta_full 25.00
_diffrn_reflns_theta_max 27.11
_diffrn_reflns_theta_min 2.05
_exptl_absorpt_coefficient_mu 1.699
_exptl_absorpt_correction_type none
_exptl_absorpt_process_details none
_exptl_crystal_colour brown
_exptl_crystal_density_diffrn 1.421
_exptl_crystal_description chunk
_exptl_crystal_F_000 762
_exptl_crystal_size_max 0.18
_exptl_crystal_size_mid 0.16
_exptl_crystal_size_min 0.08
_refine_diff_density_max 0.545
_refine_diff_density_min -0.474
_refine_diff_density_rms 0.088
_refine_ls_extinction_method none
_refine_ls_goodness_of_fit_ref 1.038
_refine_ls_hydrogen_treatment mixed
_refine_ls_matrix_type full
_refine_ls_number_parameters 444
_refine_ls_number_reflns 7693
_refine_ls_number_restraints 434
_refine_ls_restrained_S_all 1.010
_refine_ls_R_factor_all 0.0774
_refine_ls_R_factor_gt 0.0461
_refine_ls_shift/su_max 0.000
_refine_ls_shift/su_mean 0.000
_refine_ls_structure_factor_coef Fsqd
_refine_ls_weighting_details 'calc w=1/[\s^2^(Fo^2^)+(0.0624P)^2^+0.1178P] where P=(Fo^2^+2Fc^2^)/3'
_refine_ls_weighting_scheme calc
_refine_ls_wR_factor_gt 0.1122
_refine_ls_wR_factor_ref 0.1196
_reflns_number_gt 5280
_reflns_number_total 7693
_reflns_threshold_expression >2sigma(I)
_cod_data_source_file ja400836u_si_002_8.cif
_cod_data_source_block 3b
_cod_original_formula_sum 'C21 H16.50 B0.50 Br0.50 Fe0.50 P'
_cod_database_code 4119548

loop_
_symmetry_equiv_pos_as_xyz
'x, y, z'
'-x, -y, -z'

loop_
_atom_site_label
_atom_site_type_symbol
_atom_site_fract_x
_atom_site_fract_y
_atom_site_fract_z
_atom_site_U_iso_or_equiv
_atom_site_adp_type
_atom_site_occupancy
_atom_site_symmetry_multiplicity
_atom_site_calc_flag
_atom_site_refinement_flags
Br1 Br -0.28361(4) 0.07588(4) 0.248641(19) 0.02982(12) Uani 1 1 d U
Fe1 Fe -0.07894(5) 0.15146(5) 0.25024(2) 0.01773(13) Uani 1 1 d U
P1 P -0.08730(9) 0.29279(9) 0.15115(4) 0.0184(2) Uani 1 1 d U
P2 P -0.10991(10) 0.29643(9) 0.34457(4) 0.0205(2) Uani 1 1 d U
C13 C -0.1914(4) 0.4892(4) 0.15056(15) 0.0209(7) Uani 1 1 d U
C31 C -0.2217(4) 0.4913(4) 0.33803(16) 0.0256(8) Uani 1 1 d U
C1 C 0.1554(3) 0.0062(4) 0.25710(16) 0.0220(7) Uani 1 1 d U
C7 C 0.1027(4) 0.2724(4) 0.12816(16) 0.0211(7) Uani 1 1 d U
C25 C 0.0736(4) 0.2851(4) 0.36999(16) 0.0231(7) Uani 1 1 d U
C8 C 0.2050(4) 0.2208(4) 0.18083(17) 0.0227(7) Uani 1 1 d U
C27 C 0.3283(4) 0.2301(4) 0.33776(18) 0.0283(8) Uani 1 1 d U
H27 H 0.4069 0.1991 0.3054 0.034 Uiso 1 1 calc R
C18 C -0.1205(4) 0.5898(4) 0.1468(2) 0.0346(9) Uani 1 1 d U
H18 H -0.0149 0.5573 0.1434 0.041 Uiso 1 1 calc R
C30 C 0.1035(4) 0.3263(4) 0.43271(18) 0.0288(8) Uani 1 1 d U
H30 H 0.0258 0.3592 0.4653 0.035 Uiso 1 1 calc R
C14 C -0.3456(4) 0.5381(4) 0.15571(18) 0.0297(8) Uani 1 1 d U
H14 H -0.3950 0.4696 0.1597 0.036 Uiso 1 1 calc R
C32 C -0.1625(4) 0.5988(4) 0.34770(19) 0.0342(9) Uani 1 1 d U
H32 H -0.0598 0.5724 0.3574 0.041 Uiso 1 1 calc R
C26 C 0.1867(4) 0.2327(4) 0.32081(16) 0.0210(7) Uani 1 1 d U
C38 C -0.1868(4) 0.0939(4) 0.42483(18) 0.0326(9) Uani 1 1 d U
H38 H -0.1336 0.0258 0.3921 0.039 Uiso 1 1 calc R
C15 C -0.4279(4) 0.6889(4) 0.15505(18) 0.0331(9) Uani 1 1 d U
H15 H -0.5337 0.7224 0.1571 0.040 Uiso 1 1 calc R
C20 C -0.1507(4) 0.0900(4) 0.07571(18) 0.0285(8) Uani 1 1 d U
H20 H -0.0988 0.0216 0.1100 0.034 Uiso 1 1 calc R
C12 C 0.1460(4) 0.3048(4) 0.06330(17) 0.0271(8) Uani 1 1 d U
H12 H 0.0743 0.3391 0.0288 0.033 Uiso 1 1 calc R
C5 C 0.1407(4) -0.2077(4) 0.2026(2) 0.0304(8) Uani 1 1 d U
C9 C 0.3522(4) 0.2066(4) 0.16520(18) 0.0316(9) Uani 1 1 d U
H9 H 0.4247 0.1734 0.1995 0.038 Uiso 1 1 calc R
C6 C 0.1535(4) -0.0715(4) 0.19863(19) 0.0255(8) Uani 1 1 d U
C28 C 0.3577(4) 0.2709(4) 0.39982(19) 0.0352(9) Uani 1 1 d U
H28 H 0.4556 0.2658 0.4097 0.042 Uiso 1 1 calc R
C10 C 0.3964(4) 0.2392(4) 0.10140(19) 0.0343(9) Uani 1 1 d U
H10 H 0.4973 0.2290 0.0929 0.041 Uiso 1 1 calc R
C19 C -0.1635(4) 0.2359(4) 0.07849(16) 0.0217(7) Uani 1 1 d U
C2 C 0.1354(4) -0.0623(4) 0.31797(19) 0.0259(8) Uani 1 1 d U
C17 C -0.2054(5) 0.7398(4) 0.1481(2) 0.0452(11) Uani 1 1 d U
H17 H -0.1564 0.8088 0.1467 0.054 Uiso 1 1 calc R
C42 C -0.2776(4) 0.3368(4) 0.46711(17) 0.0288(8) Uani 1 1 d U
H42 H -0.2876 0.4371 0.4631 0.035 Uiso 1 1 calc R
C36 C -0.3726(4) 0.5312(4) 0.32349(18) 0.0337(9) Uani 1 1 d U
H36 H -0.4141 0.4583 0.3164 0.040 Uiso 1 1 calc R
C3 C 0.1223(4) -0.1990(4) 0.3210(2) 0.0291(9) Uani 1 1 d U
C24 C -0.2396(4) 0.3329(4) 0.02735(17) 0.0324(9) Uani 1 1 d U
H24 H -0.2484 0.4328 0.0278 0.039 Uiso 1 1 calc R
C16 C -0.3578(5) 0.7887(4) 0.15148(19) 0.0360(9) Uani 1 1 d U
H16 H -0.4144 0.8909 0.1513 0.043 Uiso 1 1 calc R
C41 C -0.3424(4) 0.2886(4) 0.52054(17) 0.0330(9) Uani 1 1 d U
H41 H -0.3949 0.3556 0.5538 0.040 Uiso 1 1 calc R
C37 C -0.1963(4) 0.2387(4) 0.41809(16) 0.0221(7) Uani 1 1 d U
C4 C 0.1252(4) -0.2724(4) 0.2637(2) 0.0306(9) Uani 1 1 d U
C29 C 0.2449(4) 0.3193(4) 0.44751(18) 0.0330(9) Uani 1 1 d U
H29 H 0.2649 0.3475 0.4902 0.040 Uiso 1 1 calc R
C22 C -0.2906(4) 0.1420(5) -0.02545(18) 0.0371(10) Uani 1 1 d U
H22 H -0.3363 0.1109 -0.0604 0.044 Uiso 1 1 calc R
C23 C -0.3024(5) 0.2859(5) -0.02379(18) 0.0410(10) Uani 1 1 d U
H23 H -0.3544 0.3537 -0.0583 0.049 Uiso 1 1 calc R
C34 C -0.4039(5) 0.7857(4) 0.32905(19) 0.0429(11) Uani 1 1 d U
H34 H -0.4665 0.8862 0.3260 0.052 Uiso 1 1 calc R
C11 C 0.2929(4) 0.2869(4) 0.04986(18) 0.0316(9) Uani 1 1 d U
H11 H 0.3233 0.3068 0.0059 0.038 Uiso 1 1 calc R
C40 C -0.3330(4) 0.1452(4) 0.52695(18) 0.0348(9) Uani 1 1 d U
H40 H -0.3800 0.1136 0.5639 0.042 Uiso 1 1 calc R
C21 C -0.2128(4) 0.0429(4) 0.02341(18) 0.0340(9) Uani 1 1 d U
H21 H -0.2014 -0.0575 0.0215 0.041 Uiso 1 1 calc R
C39 C -0.2551(5) 0.0477(4) 0.47956(19) 0.0396(10) Uani 1 1 d U
H39 H -0.2475 -0.0519 0.4840 0.048 Uiso 1 1 calc R
C35 C -0.4611(4) 0.6789(4) 0.3195(2) 0.0404(10) Uani 1 1 d U
H35 H -0.5640 0.7064 0.3099 0.049 Uiso 1 1 calc R
B1 B 0.1571(4) 0.1670(4) 0.25234(19) 0.0211(8) Uani 1 1 d U
C33 C -0.2553(5) 0.7467(4) 0.3430(2) 0.0448(11) Uani 1 1 d U
H33 H -0.2151 0.8208 0.3496 0.054 Uiso 1 1 calc R
H5 H 0.146(3) -0.253(3) 0.1578(15) 0.010(8) Uiso 1 1 d .
H2 H 0.144(4) -0.025(4) 0.3560(17) 0.023(10) Uiso 1 1 d .
H3 H 0.121(4) -0.236(4) 0.3556(18) 0.023(11) Uiso 1 1 d .
H6 H 0.156(3) -0.029(3) 0.1529(16) 0.017(8) Uiso 1 1 d .
H4 H 0.114(4) -0.365(4) 0.2689(17) 0.028(10) Uiso 1 1 d .

loop_
_atom_site_aniso_label
_atom_site_aniso_U_11
_atom_site_aniso_U_22
_atom_site_aniso_U_33
_atom_site_aniso_U_23
_atom_site_aniso_U_13
_atom_site_aniso_U_12
Br1 0.01844(19) 0.0344(2) 0.0382(2) 0.00002(17) 0.00248(15) -0.01174(16)
Fe1 0.0135(2) 0.0192(3) 0.0186(2) -0.00236(19) 0.00228(18) -0.00356(19)
P1 0.0167(4) 0.0209(5) 0.0174(4) -0.0023(3) 0.0002(3) -0.0062(4)
P2 0.0207(5) 0.0200(5) 0.0184(4) -0.0025(4) 0.0044(4) -0.0045(4)
C13 0.0227(18) 0.0250(18) 0.0130(16) -0.0018(13) -0.0048(13) -0.0055(14)
C31 0.0278(19) 0.0290(19) 0.0154(17) -0.0028(14) 0.0087(14) -0.0053(15)
C1 0.0132(16) 0.0229(18) 0.0228(17) -0.0041(13) 0.0004(13) 0.0022(13)
C7 0.0199(17) 0.0238(19) 0.0194(17) -0.0056(14) 0.0032(13) -0.0071(14)
C25 0.0280(18) 0.0202(18) 0.0199(17) 0.0008(14) 0.0015(14) -0.0076(15)
C8 0.0171(17) 0.0257(19) 0.0236(17) -0.0069(14) 0.0022(14) -0.0049(15)
C27 0.029(2) 0.031(2) 0.0254(19) -0.0034(16) 0.0024(15) -0.0114(17)
C18 0.029(2) 0.027(2) 0.049(2) 0.0017(18) -0.0083(18) -0.0126(17)
C30 0.038(2) 0.026(2) 0.0249(19) -0.0071(15) 0.0066(16) -0.0144(17)
C14 0.0242(19) 0.031(2) 0.031(2) -0.0033(16) 0.0029(16) -0.0058(16)
C32 0.035(2) 0.024(2) 0.041(2) 0.0010(17) 0.0114(18) -0.0097(17)
C26 0.0203(17) 0.0192(18) 0.0219(17) 0.0031(14) 0.0004(13) -0.0055(14)
C38 0.036(2) 0.027(2) 0.027(2) 0.0015(16) 0.0116(17) -0.0030(17)
C15 0.028(2) 0.033(2) 0.031(2) -0.0024(17) -0.0048(16) -0.0021(17)
C20 0.025(2) 0.032(2) 0.029(2) -0.0075(16) 0.0007(15) -0.0101(16)
C12 0.0280(19) 0.030(2) 0.0228(18) 0.0003(15) 0.0001(15) -0.0097(16)
C5 0.023(2) 0.034(2) 0.033(2) -0.0112(17) 0.0040(16) -0.0078(16)
C9 0.0195(18) 0.044(2) 0.028(2) -0.0052(17) 0.0008(15) -0.0074(17)
C6 0.0152(17) 0.029(2) 0.029(2) -0.0049(16) 0.0022(15) -0.0033(15)
C28 0.034(2) 0.039(2) 0.039(2) 0.0015(18) -0.0062(17) -0.0211(19)
C10 0.0212(19) 0.045(2) 0.037(2) -0.0033(18) 0.0084(16) -0.0128(18)
C19 0.0200(18) 0.031(2) 0.0145(16) -0.0056(14) 0.0037(13) -0.0098(15)
C2 0.0215(19) 0.026(2) 0.0251(19) -0.0035(15) -0.0003(15) -0.0019(15)
C17 0.051(3) 0.026(2) 0.064(3) 0.005(2) -0.020(2) -0.020(2)
C42 0.030(2) 0.032(2) 0.0216(18) -0.0064(15) 0.0040(15) -0.0085(17)
C36 0.033(2) 0.031(2) 0.030(2) -0.0008(17) 0.0012(17) -0.0032(17)
C3 0.024(2) 0.027(2) 0.032(2) 0.0011(18) 0.0028(17) -0.0049(16)
C24 0.047(2) 0.033(2) 0.0195(18) 0.0011(15) -0.0021(16) -0.0180(19)
C16 0.043(2) 0.021(2) 0.032(2) -0.0036(16) -0.0119(18) 0.0033(17)
C41 0.032(2) 0.045(2) 0.0172(18) -0.0032(17) 0.0029(15) -0.0082(18)
C37 0.0201(18) 0.0260(19) 0.0192(17) -0.0017(14) 0.0016(13) -0.0071(15)
C4 0.022(2) 0.025(2) 0.043(2) -0.0044(17) 0.0038(17) -0.0070(16)
C29 0.050(2) 0.032(2) 0.026(2) -0.0066(17) -0.0008(17) -0.0243(19)
C22 0.042(2) 0.060(3) 0.0163(18) -0.0135(18) 0.0036(16) -0.027(2)
C23 0.049(3) 0.057(3) 0.0178(19) 0.0020(18) -0.0087(17) -0.020(2)
C34 0.053(3) 0.028(2) 0.033(2) 0.0063(17) 0.022(2) 0.0014(19)
C11 0.036(2) 0.036(2) 0.0235(19) -0.0004(16) 0.0101(16) -0.0151(18)
C40 0.030(2) 0.051(3) 0.0189(19) 0.0104(17) 0.0016(15) -0.0104(19)
C21 0.033(2) 0.040(2) 0.030(2) -0.0119(17) 0.0045(17) -0.0137(18)
C39 0.050(3) 0.028(2) 0.034(2) 0.0100(17) 0.0067(19) -0.0075(19)
C35 0.031(2) 0.037(2) 0.039(2) 0.0046(19) 0.0146(18) 0.0039(18)
B1 0.0115(17) 0.026(2) 0.0218(19) -0.0023(16) 0.0017(14) -0.0012(16)
C33 0.059(3) 0.023(2) 0.051(3) 0.0041(19) 0.014(2) -0.014(2)

loop_
_atom_type_symbol
_atom_type_description
_atom_type_scat_dispersion_real
_atom_type_scat_dispersion_imag
_atom_type_scat_source
C C 0.0033 0.0016 'International Tables Vol C Tables 4.2.6.8 and 6.1.1.4'
H H 0.0000 0.0000 'International Tables Vol C Tables 4.2.6.8 and 6.1.1.4'
B B 0.0013 0.0007 'International Tables Vol C Tables 4.2.6.8 and 6.1.1.4'
P P 0.1023 0.0942 'International Tables Vol C Tables 4.2.6.8 and 6.1.1.4'
Fe Fe 0.3463 0.8444 'International Tables Vol C Tables 4.2.6.8 and 6.1.1.4'
Br Br -0.2901 2.4595 'International Tables Vol C Tables 4.2.6.8 and 6.1.1.4'

loop_
_geom_angle_atom_site_label_1
_geom_angle_atom_site_label_2
_geom_angle_atom_site_label_3
_geom_angle
C1 Fe1 B1 40.64(13)
C1 Fe1 Br1 125.74(9)
B1 Fe1 Br1 166.36(10)
C1 Fe1 P1 104.04(9)
B1 Fe1 P1 80.20(10)
Br1 Fe1 P1 106.78(3)
C1 Fe1 P2 102.46(9)
B1 Fe1 P2 80.60(9)
Br1 Fe1 P2 107.03(3)
P1 Fe1 P2 110.33(4)
C1 Fe1 C2 31.28(11)
B1 Fe1 C2 62.28(13)
Br1 Fe1 C2 106.06(8)
P1 Fe1 C2 135.30(8)
P2 Fe1 C2 87.74(9)
C1 Fe1 C6 31.48(11)
B1 Fe1 C6 62.00(12)
Br1 Fe1 C6 105.70(8)
P1 Fe1 C6 89.85(8)
P2 Fe1 C6 133.94(8)
C2 Fe1 C6 52.31(11)
C7 P1 C13 105.81(16)
C7 P1 C19 106.05(14)
C13 P1 C19 102.14(15)
C7 P1 Fe1 107.58(11)
C13 P1 Fe1 119.41(11)
C19 P1 Fe1 114.82(11)
C25 P2 C31 105.85(16)
C25 P2 C37 106.53(15)
C31 P2 C37 101.08(15)
C25 P2 Fe1 107.66(11)
C31 P2 Fe1 119.58(11)
C37 P2 Fe1 115.12(11)
C18 C13 C14 119.6(3)
C18 C13 P1 121.7(3)
C14 C13 P1 118.7(3)
C32 C31 C36 119.8(3)
C32 C31 P2 122.4(3)
C36 C31 P2 117.8(3)
C2 C1 C6 115.1(3)
C2 C1 B1 122.8(3)
C6 C1 B1 121.6(3)
C2 C1 Fe1 94.4(2)
C6 C1 Fe1 94.9(2)
B1 C1 Fe1 74.36(18)
C12 C7 C8 122.1(3)
C12 C7 P1 123.4(3)
C8 C7 P1 114.5(2)
C30 C25 C26 121.4(3)
C30 C25 P2 123.8(3)
C26 C25 P2 114.8(2)
C9 C8 C7 116.0(3)
C9 C8 B1 122.4(3)
C7 C8 B1 121.3(3)
C28 C27 C26 122.4(3)
C28 C27 H27 118.8
C26 C27 H27 118.8
C13 C18 C17 119.5(4)
C13 C18 H18 120.2
C17 C18 H18 120.2
C29 C30 C25 120.4(3)
C29 C30 H30 119.8
C25 C30 H30 119.8
C13 C14 C15 119.6(3)
C13 C14 H14 120.2
C15 C14 H14 120.2
C31 C32 C33 119.5(4)
C31 C32 H32 120.3
C33 C32 H32 120.3
C27 C26 C25 116.0(3)
C27 C26 B1 122.4(3)
C25 C26 B1 121.4(3)
C37 C38 C39 120.3(3)
C37 C38 H38 119.9
C39 C38 H38 119.9
C16 C15 C14 120.8(4)
C16 C15 H15 119.6
C14 C15 H15 119.6
C21 C20 C19 120.8(4)
C21 C20 H20 119.6
C19 C20 H20 119.6
C11 C12 C7 119.9(3)
C11 C12 H12 120.1
C7 C12 H12 120.1
C4 C5 C6 121.0(4)
C4 C5 H5 125.2(17)
C6 C5 H5 113.8(17)
C10 C9 C8 122.5(3)
C10 C9 H9 118.8
C8 C9 H9 118.8
C5 C6 C1 121.7(3)
C5 C6 Fe1 115.8(2)
C1 C6 Fe1 53.66(16)
C5 C6 H6 116.2(18)
C1 C6 H6 122.0(18)
Fe1 C6 H6 98.7(18)
C27 C28 C29 120.2(4)
C27 C28 H28 119.9
C29 C28 H28 119.9
C9 C10 C11 120.1(3)
C9 C10 H10 119.9
C11 C10 H10 119.9
C20 C19 C24 118.1(3)
C20 C19 P1 118.6(3)
C24 C19 P1 123.2(3)
C3 C2 C1 122.4(4)
C3 C2 Fe1 116.0(3)
C1 C2 Fe1 54.31(17)
C3 C2 H2 117(2)
C1 C2 H2 120(2)
Fe1 C2 H2 106(2)
C16 C17 C18 121.0(4)
C16 C17 H17 119.5
C18 C17 H17 119.5
C41 C42 C37 120.5(4)
C41 C42 H42 119.8
C37 C42 H42 119.8
C35 C36 C31 119.0(4)
C35 C36 H36 120.5
C31 C36 H36 120.5
C4 C3 C2 120.8(4)
C4 C3 H3 120(3)
C2 C3 H3 118(3)
C23 C24 C19 120.8(4)
C23 C24 H24 119.6
C19 C24 H24 119.6
C17 C16 C15 119.4(4)
C17 C16 H16 120.3
C15 C16 H16 120.3
C42 C41 C40 121.2(3)
C42 C41 H41 119.4
C40 C41 H41 119.4
C38 C37 C42 118.2(3)
C38 C37 P2 119.0(2)
C42 C37 P2 122.8(3)
C3 C4 C5 118.9(4)
C3 C4 H4 117(2)
C5 C4 H4 124(2)
C30 C29 C28 119.5(3)
C30 C29 H29 120.3
C28 C29 H29 120.3
C23 C22 C21 120.0(4)
C23 C22 H22 120.0
C21 C22 H22 120.0
C22 C23 C24 120.5(4)
C22 C23 H23 119.7
C24 C23 H23 119.7
C35 C34 C33 119.5(4)
C35 C34 H34 120.2
C33 C34 H34 120.2
C12 C11 C10 119.4(3)
C12 C11 H11 120.3
C10 C11 H11 120.3
C41 C40 C39 119.5(3)
C41 C40 H40 120.3
C39 C40 H40 120.3
C22 C21 C20 119.8(4)
C22 C21 H21 120.1
C20 C21 H21 120.1
C40 C39 C38 120.5(4)
C40 C39 H39 119.8
C38 C39 H39 119.8
C34 C35 C36 121.6(4)
C34 C35 H35 119.2
C36 C35 H35 119.2
C1 B1 C26 116.7(3)
C1 B1 C8 116.5(3)
C26 B1 C8 120.6(3)
C1 B1 Fe1 65.00(17)
C26 B1 Fe1 112.6(2)
C8 B1 Fe1 112.3(2)
C34 C33 C32 120.5(4)
C34 C33 H33 119.7
C32 C33 H33 119.7

loop_
_geom_bond_atom_site_label_1
_geom_bond_atom_site_label_2
_geom_bond_distance
Br1 Fe1 2.3388(6)
Fe1 C1 2.193(3)
Fe1 B1 2.330(4)
Fe1 P1 2.3460(10)
Fe1 P2 2.3499(10)
Fe1 C2 2.692(4)
Fe1 C6 2.712(3)
P1 C7 1.812(3)
P1 C13 1.817(3)
P1 C19 1.834(3)
P2 C25 1.813(4)
P2 C31 1.820(4)
P2 C37 1.830(3)
C13 C18 1.382(5)
C13 C14 1.387(5)
C31 C32 1.385(5)
C31 C36 1.396(5)
C1 C2 1.402(5)
C1 C6 1.421(5)
C1 B1 1.576(5)
C7 C12 1.405(5)
C7 C8 1.407(5)
C25 C30 1.398(5)
C25 C26 1.410(4)
C8 C9 1.399(5)
C8 B1 1.610(5)
C27 C28 1.383(5)
C27 C26 1.403(5)
C27 H27 0.9500
C18 C17 1.399(5)
C18 H18 0.9500
C30 C29 1.376(5)
C30 H30 0.9500
C14 C15 1.399(5)
C14 H14 0.9500
C32 C33 1.399(5)
C32 H32 0.9500
C26 B1 1.607(5)
C38 C37 1.386(5)
C38 C39 1.398(5)
C38 H38 0.9500
C15 C16 1.370(5)
C15 H15 0.9500
C20 C21 1.389(5)
C20 C19 1.389(5)
C20 H20 0.9500
C12 C11 1.379(5)
C12 H12 0.9500
C5 C4 1.377(5)
C5 C6 1.379(5)
C5 H5 1.00(3)
C9 C10 1.389(5)
C9 H9 0.9500
C6 H6 0.99(3)
C28 C29 1.383(5)
C28 H28 0.9500
C10 C11 1.394(5)
C10 H10 0.9500
C19 C24 1.390(5)
C2 C3 1.384(5)
C2 H2 0.87(3)
C17 C16 1.369(6)
C17 H17 0.9500
C42 C41 1.369(5)
C42 C37 1.408(4)
C42 H42 0.9500
C36 C35 1.387(5)
C36 H36 0.9500
C3 C4 1.369(5)
C3 H3 0.76(4)
C24 C23 1.374(5)
C24 H24 0.9500
C16 H16 0.9500
C41 C40 1.371(5)
C41 H41 0.9500
C4 H4 0.95(4)
C29 H29 0.9500
C22 C23 1.371(6)
C22 C21 1.372(5)
C22 H22 0.9500
C23 H23 0.9500
C34 C35 1.365(6)
C34 C33 1.374(6)
C34 H34 0.9500
C11 H11 0.9500
C40 C39 1.373(5)
C40 H40 0.9500
C21 H21 0.9500
C39 H39 0.9500
C35 H35 0.9500
C33 H33 0.9500
